data_4029464
loop_
_publ_author_name
'Kelley, Brandon T.'
'Carroll, Patrick'
'Joulli\'e, Madeleine M'

_publ_section_title
;
 Possible Reason for the Unusual Regioselectivity in Nucleophilic Ring
 Opening of Trisubstituted Aziridines under Mildly Basic Conditions.
;
_journal_issue 11
_journal_name_full 'The Journal of organic chemistry'
_journal_page_first 5121
_journal_page_last 5133
_journal_paper_doi 10.1021/jo5006685
_journal_volume 79
_journal_year 2014
_chemical_formula_sum 'C18 H26 N2 O5 S Si'
_chemical_formula_weight 410.56
_space_group_IT_number 4
_symmetry_cell_setting monoclinic
_symmetry_Int_Tables_number 4
_symmetry_space_group_name_Hall 'P 2yb'
_symmetry_space_group_name_H-M 'P 1 21 1'
_atom_sites_solution_hydrogens geom
_atom_sites_solution_primary direct
_audit_creation_method SHELXL-97
_cell_angle_alpha 90.00
_cell_angle_beta 91.230(3)
_cell_angle_gamma 90.00
_cell_formula_units_Z 2
_cell_length_a 7.1772(5)
_cell_length_b 7.3897(5)
_cell_length_c 20.5531(13)
_cell_measurement_temperature 143(1)
_cell_volume 1089.83(13)
_computing_data_collection 'Bruker APEX2'
_computing_data_reduction 'Bruker SAINT'
_computing_structure_refinement 'SHELXL-97 (Sheldrick, 2008)'
_computing_structure_solution 'SHELXS-97 (Sheldrick, 2008)'
_diffrn_ambient_temperature 143(1)
_diffrn_measured_fraction_theta_full 0.986
_diffrn_measured_fraction_theta_max 0.986
_diffrn_measurement_device 'CCD Area Detector'
_diffrn_measurement_device_type 'Bruker APEXII'
_diffrn_measurement_method 'phi and omega scans'
_diffrn_radiation_monochromator graphite
_diffrn_radiation_source 'sealed tube'
_diffrn_radiation_type MoK\a
_diffrn_radiation_wavelength 0.71073
_diffrn_reflns_av_R_equivalents 0.0313
_diffrn_reflns_av_sigmaI/netI 0.0239
_diffrn_reflns_limit_h_max 8
_diffrn_reflns_limit_h_min -8
_diffrn_reflns_limit_k_max 8
_diffrn_reflns_limit_k_min -8
_diffrn_reflns_limit_l_max 24
_diffrn_reflns_limit_l_min -24
_diffrn_reflns_number 19617
_diffrn_reflns_theta_full 25.03
_diffrn_reflns_theta_max 25.03
_diffrn_reflns_theta_min 1.98
_exptl_absorpt_coefficient_mu 0.232
_exptl_absorpt_correction_T_max 0.7452
_exptl_absorpt_correction_T_min 0.6169
_exptl_absorpt_correction_type multi-scan
_exptl_absorpt_process_details '(SADABS; Sheldrick, 2007)'
_exptl_crystal_density_diffrn 1.251
_exptl_crystal_density_method 'not measured'
_exptl_crystal_F_000 436
_exptl_crystal_size_max 0.40
_exptl_crystal_size_mid 0.28
_exptl_crystal_size_min 0.02
_refine_diff_density_max 1.574
_refine_diff_density_min -0.505
_refine_diff_density_rms 0.074
_refine_ls_abs_structure_details 'Flack H D (1983), Acta Cryst. A39, 876-881'
_refine_ls_abs_structure_Flack 0.04(13)
_refine_ls_extinction_method none
_refine_ls_goodness_of_fit_ref 1.042
_refine_ls_hydrogen_treatment constr
_refine_ls_matrix_type full
_refine_ls_number_parameters 251
_refine_ls_number_reflns 3792
_refine_ls_number_restraints 1
_refine_ls_restrained_S_all 1.042
_refine_ls_R_factor_all 0.0619
_refine_ls_R_factor_gt 0.0585
_refine_ls_shift/su_max 0.003
_refine_ls_shift/su_mean 0.000
_refine_ls_structure_factor_coef Fsqd
_refine_ls_weighting_details 'calc w=1/[\s^2^(Fo^2^)+(0.0865P)^2^+1.5432P] where P=(Fo^2^+2Fc^2^)/3'
_refine_ls_weighting_scheme calc
_refine_ls_wR_factor_gt 0.1523
_refine_ls_wR_factor_ref 0.1561
_reflns_number_gt 3586
_reflns_number_total 3792
_reflns_threshold_expression >2sigma(I)
_cod_data_source_file jo5006685_si_004.cif
_cod_data_source_block shelxl
_cod_depositor_comments
;
The following automatic conversions were performed:
'_atom_site_symetry_multiplicity' tag replaced with
'_atom_site_symmetry_multiplicity'.

Automatic conversion script
Id: cif_correct_tags 1440 2010-10-19 06:21:57Z saulius 

 Adding full bibliography for 4029464--4029472.cif.
;
_cod_original_sg_symbol_H-M 'P 21     '
_cod_database_code 4029464

loop_
_symmetry_equiv_pos_as_xyz
'x, y, z'
'-x, y+1/2, -z'

loop_
_atom_site_label
_atom_site_type_symbol
_atom_site_fract_x
_atom_site_fract_y
_atom_site_fract_z
_atom_site_U_iso_or_equiv
_atom_site_adp_type
_atom_site_occupancy
_atom_site_symmetry_multiplicity
_atom_site_calc_flag
_atom_site_refinement_flags
C1 C 0.2468(5) 0.6186(5) 0.06098(18) 0.0245(8) Uani 1 1 d .
C2 C 0.1801(5) 0.7961(6) 0.06481(18) 0.0298(8) Uani 1 1 d .
C3 C 0.1828(6) 0.9100(5) 0.0118(2) 0.0330(9) Uani 1 1 d .
H3 H 0.1357 1.0269 0.0147 0.044 Uiso 1 1 calc R
C4 C 0.2564(6) 0.8484(6) -0.0458(2) 0.0348(9) Uani 1 1 d .
H4 H 0.2603 0.9247 -0.0818 0.046 Uiso 1 1 calc R
C5 C 0.3244(6) 0.6725(7) -0.0500(2) 0.0369(10) Uani 1 1 d .
H5 H 0.3746 0.6320 -0.0888 0.049 Uiso 1 1 calc R
C6 C 0.3178(5) 0.5579(6) 0.00284(18) 0.0305(8) Uani 1 1 d .
H6 H 0.3611 0.4397 -0.0006 0.041 Uiso 1 1 calc R
C7 C 0.4679(6) 0.3800(6) 0.22611(19) 0.0281(8) Uani 1 1 d .
C8 C 0.4508(6) 0.5818(5) 0.22581(18) 0.0275(9) Uani 1 1 d .
H8 H 0.3354 0.6295 0.2437 0.037 Uiso 1 1 calc R
C9 C 0.6486(6) 0.2924(6) 0.22420(18) 0.0306(9) Uani 1 1 d .
C10 C 0.7896(7) 0.2141(7) 0.2211(2) 0.0409(10) Uani 1 1 d .
H10 H 0.9018 0.1518 0.2187 0.054 Uiso 1 1 calc R
C11 C 0.3185(6) 0.2673(6) 0.2575(2) 0.0383(10) Uani 1 1 d .
H11a H 0.2957 0.1605 0.2320 0.058 Uiso 1 1 calc R
H11b H 0.2058 0.3367 0.2599 0.058 Uiso 1 1 calc R
H11c H 0.3593 0.2332 0.3006 0.058 Uiso 1 1 calc R
C12 C 0.6162(6) 0.7085(6) 0.22952(18) 0.0341(9) Uani 1 1 d .
H12a H 0.7294 0.6424 0.2202 0.045 Uiso 1 1 calc R
H12b H 0.6011 0.8036 0.1973 0.045 Uiso 1 1 calc R
C13 C 0.6158(12) 0.5096(9) 0.3899(3) 0.088(2) Uani 1 1 d .
H13a H 0.4859 0.5397 0.3913 0.132 Uiso 1 1 calc R
H13b H 0.6614 0.4826 0.4331 0.132 Uiso 1 1 calc R
H13c H 0.6322 0.4059 0.3625 0.132 Uiso 1 1 calc R
C14 C 0.9835(11) 0.6242(14) 0.3347(4) 0.102(3) Uani 1 1 d .
H14a H 0.9720 0.5249 0.3047 0.152 Uiso 1 1 calc R
H14b H 1.0500 0.5851 0.3732 0.152 Uiso 1 1 calc R
H14c H 1.0502 0.7213 0.3147 0.152 Uiso 1 1 calc R
C15 C 0.7564(12) 0.8922(9) 0.4154(3) 0.076(2) Uani 1 1 d .
C16 C 0.8888(17) 1.0428(12) 0.3867(4) 0.130(4) Uani 1 1 d .
H16a H 0.9081 1.1367 0.4184 0.196 Uiso 1 1 calc R
H16b H 0.8321 1.0933 0.3480 0.196 Uiso 1 1 calc R
H16c H 1.0065 0.9896 0.3762 0.196 Uiso 1 1 calc R
C17 C 0.5497(13) 0.9560(12) 0.4265(3) 0.105(3) Uani 1 1 d .
H17a H 0.4768 0.8552 0.4409 0.158 Uiso 1 1 calc R
H17b H 0.4974 1.0021 0.3865 0.158 Uiso 1 1 calc R
H17c H 0.5492 1.0493 0.4590 0.158 Uiso 1 1 calc R
C18 C 0.8398(13) 0.8274(11) 0.4810(3) 0.092(3) Uani 1 1 d .
H18a H 0.8471 0.9274 0.5108 0.138 Uiso 1 1 calc R
H18b H 0.9625 0.7797 0.4746 0.138 Uiso 1 1 calc R
H18c H 0.7619 0.7347 0.4987 0.138 Uiso 1 1 calc R
N1 N 0.4285(4) 0.4824(5) 0.16385(14) 0.0282(7) Uani 1 1 d .
N2 N 0.1073(7) 0.8705(5) 0.12485(19) 0.0458(10) Uani 1 1 d .
O1 O 0.2230(4) 0.2842(4) 0.09838(14) 0.0379(7) Uani 1 1 d .
O2 O 0.0706(4) 0.5203(4) 0.16439(14) 0.0345(7) Uani 1 1 d .
O3 O 0.6303(5) 0.7852(4) 0.29251(14) 0.0446(8) Uani 1 1 d .
O4 O -0.0537(6) 0.9137(6) 0.12513(19) 0.0738(14) Uani 1 1 d .
O5 O 0.2183(7) 0.8877(5) 0.17082(16) 0.0629(11) Uani 1 1 d .
S1 S 0.22380(12) 0.46280(13) 0.12619(4) 0.0267(2) Uani 1 1 d .
Si1 Si 0.7475(3) 0.7040(2) 0.35683(7) 0.0562(4) Uani 1 1 d .

loop_
_atom_site_aniso_label
_atom_site_aniso_U_11
_atom_site_aniso_U_22
_atom_site_aniso_U_33
_atom_site_aniso_U_23
_atom_site_aniso_U_13
_atom_site_aniso_U_12
C1 0.0274(19) 0.0219(18) 0.0242(17) -0.0001(15) -0.0016(14) -0.0019(15)
C2 0.032(2) 0.028(2) 0.0303(19) -0.0002(16) -0.0020(15) 0.0050(16)
C3 0.032(2) 0.025(2) 0.042(2) 0.0039(16) -0.0071(17) 0.0003(15)
C4 0.034(2) 0.038(2) 0.032(2) 0.0103(17) -0.0041(17) -0.0136(18)
C5 0.031(2) 0.053(3) 0.0271(19) -0.0018(18) -0.0023(16) -0.0015(19)
C6 0.026(2) 0.034(2) 0.0304(19) -0.0021(17) -0.0054(15) 0.0021(16)
C7 0.036(2) 0.0248(19) 0.0234(19) 0.0026(15) -0.0043(16) 0.0012(17)
C8 0.040(2) 0.0219(19) 0.0209(19) 0.0021(14) -0.0002(16) 0.0022(16)
C9 0.042(2) 0.0253(19) 0.0246(18) -0.0007(16) -0.0033(16) -0.0037(18)
C10 0.046(3) 0.036(2) 0.040(2) -0.005(2) -0.0069(19) 0.010(2)
C11 0.043(2) 0.031(2) 0.041(2) 0.0085(18) -0.0007(18) -0.0037(19)
C12 0.048(3) 0.029(2) 0.0250(18) 0.0033(17) -0.0048(17) -0.0017(19)
C13 0.155(7) 0.053(4) 0.057(4) 0.015(3) -0.002(4) -0.021(4)
C14 0.080(5) 0.150(9) 0.075(4) -0.030(5) -0.010(4) 0.041(5)
C15 0.133(6) 0.049(3) 0.045(3) 0.001(2) -0.031(3) 0.004(4)
C16 0.221(12) 0.078(5) 0.089(5) 0.023(5) -0.075(6) -0.075(7)
C17 0.154(8) 0.089(5) 0.074(4) -0.032(4) 0.008(4) 0.075(6)
C18 0.157(7) 0.074(5) 0.044(3) 0.001(3) -0.042(4) -0.004(5)
N1 0.0350(17) 0.0237(17) 0.0258(14) 0.0036(14) -0.0031(12) 0.0026(15)
N2 0.078(3) 0.0219(17) 0.038(2) 0.0048(15) 0.004(2) 0.020(2)
O1 0.0441(17) 0.0244(14) 0.0450(17) -0.0054(13) -0.0071(13) -0.0008(13)
O2 0.0326(15) 0.0325(15) 0.0384(15) 0.0077(12) 0.0018(11) 0.0015(11)
O3 0.066(2) 0.0328(16) 0.0349(15) -0.0105(13) -0.0083(14) -0.0053(15)
O4 0.088(3) 0.067(3) 0.068(2) 0.018(2) 0.033(2) 0.053(2)
O5 0.128(4) 0.0288(16) 0.0319(17) -0.0079(13) -0.008(2) 0.009(2)
S1 0.0286(4) 0.0209(4) 0.0304(4) 0.0018(4) -0.0022(3) 0.0002(4)
Si1 0.0813(11) 0.0496(9) 0.0371(7) -0.0043(6) -0.0124(7) 0.0052(8)

loop_
_atom_type_symbol
_atom_type_description
_atom_type_scat_dispersion_real
_atom_type_scat_dispersion_imag
_atom_type_scat_source
C C 0.0033 0.0016 'International Tables Vol C Tables 4.2.6.8 and 6.1.1.4'
H H 0.0000 0.0000 'International Tables Vol C Tables 4.2.6.8 and 6.1.1.4'
N N 0.0061 0.0033 'International Tables Vol C Tables 4.2.6.8 and 6.1.1.4'
O O 0.0106 0.0060 'International Tables Vol C Tables 4.2.6.8 and 6.1.1.4'
S S 0.1246 0.1234 'International Tables Vol C Tables 4.2.6.8 and 6.1.1.4'
Si Si 0.0817 0.0704 'International Tables Vol C Tables 4.2.6.8 and 6.1.1.4'

loop_
_geom_angle_atom_site_label_1
_geom_angle_atom_site_label_2
_geom_angle_atom_site_label_3
_geom_angle
C6 C1 C2 119.0(4)
C6 C1 S1 118.9(3)
C2 C1 S1 121.8(3)
C3 C2 C1 121.2(4)
C3 C2 N2 116.8(4)
C1 C2 N2 122.0(3)
C2 C3 C4 119.2(4)
C3 C4 C5 120.1(4)
C6 C5 C4 120.4(4)
C5 C6 C1 120.0(4)
C9 C7 C8 121.2(4)
C9 C7 N1 110.6(3)
C8 C7 N1 58.8(2)
C9 C7 C11 114.1(4)
C8 C7 C11 119.5(4)
N1 C7 C11 121.1(3)
N1 C8 C7 61.0(3)
N1 C8 C12 115.0(3)
C7 C8 C12 123.6(4)
C10 C9 C7 176.4(5)
O3 C12 C8 109.6(3)
C18 C15 C17 108.3(6)
C18 C15 C16 108.6(6)
C17 C15 C16 114.7(7)
C18 C15 Si1 110.2(5)
C17 C15 Si1 107.5(5)
C16 C15 Si1 107.5(5)
C8 N1 C7 60.2(2)
C8 N1 S1 121.8(3)
C7 N1 S1 120.1(3)
O4 N2 O5 125.3(4)
O4 N2 C2 117.9(4)
O5 N2 C2 116.8(4)
C12 O3 Si1 127.4(3)
O2 S1 O1 119.66(18)
O2 S1 N1 113.79(17)
O1 S1 N1 105.21(17)
O2 S1 C1 107.85(17)
O1 S1 C1 107.12(19)
N1 S1 C1 101.56(16)
O3 Si1 C15 104.9(2)
O3 Si1 C13 108.5(3)
C15 Si1 C13 110.9(3)
O3 Si1 C14 111.6(3)
C15 Si1 C14 112.4(4)
C13 Si1 C14 108.5(4)

loop_
_geom_bond_atom_site_label_1
_geom_bond_atom_site_label_2
_geom_bond_distance
C1 C6 1.384(5)
C1 C2 1.400(5)
C1 S1 1.777(4)
C2 C3 1.377(6)
C2 N2 1.458(5)
C3 C4 1.384(6)
C4 C5 1.392(7)
C5 C6 1.380(6)
C7 C9 1.451(6)
C7 C8 1.496(5)
C7 N1 1.508(5)
C7 C11 1.513(6)
C8 N1 1.476(5)
C8 C12 1.512(6)
C9 C10 1.169(6)
C12 O3 1.415(5)
C13 Si1 1.857(7)
C14 Si1 1.860(7)
C15 C18 1.541(8)
C15 C17 1.577(11)
C15 C16 1.586(11)
C15 Si1 1.839(7)
N1 S1 1.652(3)
N2 O4 1.199(6)
N2 O5 1.229(6)
O1 S1 1.438(3)
O2 S1 1.429(3)
O3 Si1 1.663(3)
